data_2212233
loop_
_publ_author_name
'Lian-Zhong Yan'
'Sai Bi'
'Rui Ren'

_publ_section_title
;
 4-(Benzyloxy)-2-fluorobenzonitrile
;
_journal_coeditor_code HK2188
_journal_issue 2
_journal_name_full 'Acta Crystallographica Section E'
_journal_page_first o775
_journal_page_last o776
_journal_paper_doi 10.1107/S1600536807001390
_journal_volume 63
_journal_year 2007
_chemical_formula_iupac 'C14 H10 F N O'
_chemical_formula_moiety 'C14 H10 F N O'
_chemical_formula_sum 'C14 H10 F N O'
_chemical_formula_weight 227.23
_chemical_name_systematic
;
4-(Benzyloxy)-2-fluorobenzonitrile
;
_space_group_IT_number 15
_symmetry_cell_setting monoclinic
_symmetry_space_group_name_Hall '-C 2yc'
_symmetry_space_group_name_H-M 'C 1 2/c 1'
_atom_sites_solution_hydrogens geom
_atom_sites_solution_primary direct
_atom_sites_solution_secondary difmap
_audit_creation_method SHELXL-97
_cell_angle_alpha 90.00
_cell_angle_beta 103.433(2)
_cell_angle_gamma 90.00
_cell_formula_units_Z 8
_cell_length_a 23.420(3)
_cell_length_b 7.9307(11)
_cell_length_c 12.6046(18)
_cell_measurement_reflns_used 1725
_cell_measurement_temperature 294(2)
_cell_measurement_theta_max 25.8
_cell_measurement_theta_min 2.6
_cell_volume 2277.1(5)
_computing_cell_refinement 'SAINT (Siemens, 1996)'
_computing_data_collection 'SMART (Siemens, 1996)'
_computing_data_reduction SAINT
_computing_molecular_graphics 'SHELXTL (Bruker, 1997)'
_computing_publication_material
;
SHELXTL, PARST (Nardelli, 1995) and PLATON (Spek, 2003)
;
_computing_structure_refinement 'SHELXL97 (Sheldrick, 1997)'
_computing_structure_solution 'SHELXS97 (Sheldrick, 1997)'
_diffrn_ambient_temperature 294(2)
_diffrn_detector_area_resol_mean 8.33
_diffrn_measured_fraction_theta_full 0.995
_diffrn_measured_fraction_theta_max 0.995
_diffrn_measurement_device_type
;
Siemens SMART 1000 CCD area-detector
;
_diffrn_measurement_method \w
_diffrn_radiation_monochromator graphite
_diffrn_radiation_source 'fine-focus sealed tube'
_diffrn_radiation_type MoK\a
_diffrn_radiation_wavelength 0.71073
_diffrn_reflns_av_R_equivalents 0.0218
_diffrn_reflns_av_sigmaI/netI 0.0250
_diffrn_reflns_limit_h_max 28
_diffrn_reflns_limit_h_min -26
_diffrn_reflns_limit_k_max 8
_diffrn_reflns_limit_k_min -9
_diffrn_reflns_limit_l_max 15
_diffrn_reflns_limit_l_min -15
_diffrn_reflns_number 6209
_diffrn_reflns_theta_full 26.05
_diffrn_reflns_theta_max 26.05
_diffrn_reflns_theta_min 1.79
_diffrn_standards_number 0
_exptl_absorpt_coefficient_mu 0.095
_exptl_absorpt_correction_T_max 0.9887
_exptl_absorpt_correction_T_min 0.9702
_exptl_absorpt_correction_type multi-scan
_exptl_absorpt_process_details '(SADABS; Sheldrick, 1996)'
_exptl_crystal_colour colorless
_exptl_crystal_density_diffrn 1.326
_exptl_crystal_density_method 'not measured'
_exptl_crystal_description block
_exptl_crystal_F_000 944
_exptl_crystal_size_max 0.32
_exptl_crystal_size_mid 0.28
_exptl_crystal_size_min 0.12
_refine_diff_density_max 0.675
_refine_diff_density_min -0.316
_refine_ls_extinction_method none
_refine_ls_goodness_of_fit_ref 1.028
_refine_ls_hydrogen_treatment constr
_refine_ls_matrix_type full
_refine_ls_number_parameters 154
_refine_ls_number_reflns 2245
_refine_ls_number_restraints 0
_refine_ls_restrained_S_all 1.028
_refine_ls_R_factor_all 0.0959
_refine_ls_R_factor_gt 0.0737
_refine_ls_shift/su_max 0.000
_refine_ls_shift/su_mean 0.000
_refine_ls_structure_factor_coef Fsqd
_refine_ls_weighting_details 'calc w=1/[\s^2^(Fo^2^)+(0.1426P)^2^+2.351P] where P=(Fo^2^+2Fc^2^)/3'
_refine_ls_weighting_scheme calc
_refine_ls_wR_factor_gt 0.2178
_refine_ls_wR_factor_ref 0.2436
_reflns_number_gt 1605
_reflns_number_total 2245
_reflns_threshold_expression I>2\s(I)
_cod_data_source_file hk2188.cif
_cod_data_source_block I
_cod_original_sg_symbol_H-M 'C 2/c'
_cod_database_code 2212233
_cod_database_fobs_code 2212233

loop_
_symmetry_equiv_pos_as_xyz
'x, y, z'
'-x, y, -z+1/2'
'x+1/2, y+1/2, z'
'-x+1/2, y+1/2, -z+1/2'
'-x, -y, -z'
'x, -y, z-1/2'
'-x+1/2, -y+1/2, -z'
'x+1/2, -y+1/2, z-1/2'

loop_
_atom_site_type_symbol
_atom_site_label
_atom_site_fract_x
_atom_site_fract_y
_atom_site_fract_z
_atom_site_U_iso_or_equiv
_atom_site_adp_type
_atom_site_calc_flag
_atom_site_refinement_flags
_atom_site_occupancy
F F1 0.52543(9) 0.3536(3) 0.1085(2) 0.0892(8) Uani d . 1
O O1 0.34866(9) 0.0708(3) 0.07484(16) 0.0546(6) Uani d . 1
N N1 0.57290(14) 0.3246(4) -0.1349(3) 0.0822(10) Uani d . 1
C C1 0.20420(13) 0.0079(4) 0.0497(2) 0.0532(7) Uani d . 1
H H1A 0.1950 0.0738 -0.0130 0.064 Uiso calc R 1
C C2 0.16323(14) -0.0141(4) 0.1108(3) 0.0617(8) Uani d . 1
H H2A 0.1265 0.0361 0.0895 0.074 Uiso calc R 1
C C3 0.17698(15) -0.1110(5) 0.2038(3) 0.0670(9) Uani d . 1
H H3A 0.1496 -0.1247 0.2461 0.080 Uiso calc R 1
C C4 0.23061(15) -0.1874(4) 0.2345(3) 0.0650(9) Uani d . 1
H H4A 0.2391 -0.2548 0.2966 0.078 Uiso calc R 1
C C5 0.27222(13) -0.1653(4) 0.1741(3) 0.0570(8) Uani d . 1
H H5A 0.3089 -0.2160 0.1958 0.068 Uiso calc R 1
C C6 0.25873(12) -0.0660(3) 0.0800(2) 0.0460(7) Uani d . 1
C C7 0.30359(13) -0.0403(4) 0.0135(2) 0.0542(8) Uani d . 1
H H7A 0.3207 -0.1476 0.0005 0.065 Uiso calc R 1
H H7B 0.2854 0.0099 -0.0563 0.065 Uiso calc R 1
C C8 0.39287(12) 0.1117(3) 0.0275(2) 0.0469(7) Uani d . 1
C C9 0.39617(13) 0.0641(4) -0.0781(2) 0.0549(8) Uani d . 1
H H9A 0.3671 -0.0034 -0.1206 0.066 Uiso calc R 1
C C10 0.44284(15) 0.1184(4) -0.1181(3) 0.0586(8) Uani d . 1
H H10A 0.4451 0.0856 -0.1878 0.070 Uiso calc R 1
C C11 0.48656(13) 0.2204(4) -0.0578(3) 0.0524(7) Uani d . 1
C C12 0.48222(12) 0.2619(4) 0.0478(2) 0.0529(7) Uani d . 1
C C13 0.43707(12) 0.2119(4) 0.0902(2) 0.0527(7) Uani d . 1
H H13A 0.4354 0.2439 0.1605 0.063 Uiso calc R 1
C C14 0.53523(14) 0.2788(4) -0.1001(3) 0.0602(8) Uani d . 1

loop_
_atom_site_aniso_label
_atom_site_aniso_U_11
_atom_site_aniso_U_22
_atom_site_aniso_U_33
_atom_site_aniso_U_12
_atom_site_aniso_U_13
_atom_site_aniso_U_23
F1 0.0644(13) 0.1072(17) 0.0958(16) -0.0262(12) 0.0180(11) -0.0267(13)
O1 0.0508(12) 0.0587(12) 0.0574(12) -0.0138(9) 0.0187(9) -0.0121(9)
N1 0.0659(19) 0.100(2) 0.089(2) -0.0161(17) 0.0355(18) -0.0085(18)
C1 0.0515(17) 0.0481(15) 0.0562(17) -0.0046(13) 0.0044(13) 0.0051(12)
C2 0.0420(16) 0.0640(19) 0.078(2) -0.0025(14) 0.0111(14) -0.0019(16)
C3 0.063(2) 0.074(2) 0.070(2) -0.0200(17) 0.0270(17) -0.0057(17)
C4 0.078(2) 0.065(2) 0.0499(17) -0.0098(17) 0.0092(16) 0.0109(14)
C5 0.0509(17) 0.0542(17) 0.0603(18) 0.0008(13) 0.0017(14) 0.0047(13)
C6 0.0456(15) 0.0396(14) 0.0511(15) -0.0067(11) 0.0081(12) -0.0044(11)
C7 0.0510(17) 0.0549(17) 0.0578(17) -0.0102(13) 0.0148(13) -0.0106(13)
C8 0.0436(15) 0.0425(14) 0.0549(16) -0.0004(11) 0.0122(12) -0.0020(11)
C9 0.0560(17) 0.0538(17) 0.0547(17) -0.0095(13) 0.0124(13) -0.0065(13)
C10 0.068(2) 0.0585(18) 0.0543(17) -0.0026(15) 0.0245(15) -0.0065(13)
C11 0.0494(16) 0.0473(15) 0.0630(18) 0.0019(12) 0.0181(13) 0.0019(13)
C12 0.0406(15) 0.0530(16) 0.0638(18) -0.0041(12) 0.0096(13) -0.0066(13)
C13 0.0492(16) 0.0549(17) 0.0548(17) -0.0045(13) 0.0138(13) -0.0109(13)
C14 0.0535(18) 0.0625(19) 0.067(2) -0.0019(14) 0.0198(15) -0.0051(15)

loop_
_atom_type_symbol
_atom_type_description
_atom_type_scat_dispersion_real
_atom_type_scat_dispersion_imag
_atom_type_scat_source
C C 0.0033 0.0016 'International Tables Vol C Tables 4.2.6.8 and 6.1.1.4'
H H 0.0000 0.0000 'International Tables Vol C Tables 4.2.6.8 and 6.1.1.4'
N N 0.0061 0.0033 'International Tables Vol C Tables 4.2.6.8 and 6.1.1.4'
O O 0.0106 0.0060 'International Tables Vol C Tables 4.2.6.8 and 6.1.1.4'
F F 0.0171 0.0103 'International Tables Vol C Tables 4.2.6.8 and 6.1.1.4'

loop_
_geom_angle_atom_site_label_1
_geom_angle_atom_site_label_2
_geom_angle_atom_site_label_3
_geom_angle
_geom_angle_publ_flag
C8 O1 C7 116.6(2) yes
C2 C1 C6 121.0(3) ?
C2 C1 H1A 119.5 ?
C6 C1 H1A 119.5 ?
C1 C2 C3 119.5(3) ?
C1 C2 H2A 120.2 ?
C3 C2 H2A 120.2 ?
C4 C3 C2 120.4(3) ?
C4 C3 H3A 119.8 ?
C2 C3 H3A 119.8 ?
C3 C4 C5 120.5(3) ?
C3 C4 H4A 119.8 ?
C5 C4 H4A 119.8 ?
C4 C5 C6 119.4(3) ?
C4 C5 H5A 120.3 ?
C6 C5 H5A 120.3 ?
C1 C6 C5 119.2(3) ?
C1 C6 C7 120.8(3) ?
C5 C6 C7 120.0(3) ?
O1 C7 C6 107.6(2) yes
O1 C7 H7A 110.2 ?
C6 C7 H7A 110.2 ?
O1 C7 H7B 110.2 ?
C6 C7 H7B 110.2 ?
H7A C7 H7B 108.5 ?
O1 C8 C13 115.5(2) yes
O1 C8 C9 124.9(3) yes
C13 C8 C9 119.6(3) ?
C10 C9 C8 119.2(3) ?
C10 C9 H9A 120.4 ?
C8 C9 H9A 120.4 ?
C9 C10 C11 122.1(3) ?
C9 C10 H10A 119.0 ?
C11 C10 H10A 119.0 ?
C10 C11 C12 116.9(3) ?
C10 C11 C14 122.1(3) ?
C12 C11 C14 121.0(3) ?
F1 C12 C13 119.4(3) yes
F1 C12 C11 117.5(3) yes
C13 C12 C11 123.0(3) ?
C12 C13 C8 119.2(3) ?
C12 C13 H13A 120.4 ?
C8 C13 H13A 120.4 ?
N1 C14 C11 178.9(4) yes

loop_
_geom_bond_atom_site_label_1
_geom_bond_atom_site_label_2
_geom_bond_distance
_geom_bond_publ_flag
F1 C12 1.334(3) yes
O1 C7 1.452(3) yes
O1 C8 1.350(3) yes
C1 C2 1.374(4) ?
C1 H1A 0.9300 ?
C2 H2A 0.9300 ?
C3 C4 1.367(5) ?
C3 C2 1.376(5) ?
C3 H3A 0.9300 ?
C4 H4A 0.9300 ?
C5 C4 1.380(4) ?
C5 H5A 0.9300 ?
C6 C1 1.376(4) ?
C6 C5 1.397(4) ?
C6 C7 1.502(4) ?
C7 H7A 0.9700 ?
C7 H7B 0.9700 ?
C8 C13 1.396(4) ?
C8 C9 1.403(4) ?
C9 C10 1.375(4) ?
C9 H9A 0.9300 ?
C10 H10A 0.9300 ?
C11 C10 1.386(4) ?
C11 C14 1.442(4) ?
C12 C11 1.397(4) ?
C13 C12 1.351(4) ?
C13 H13A 0.9300 ?
C14 N1 1.132(4) yes

loop_
_geom_hbond_atom_site_label_D
_geom_hbond_atom_site_label_H
_geom_hbond_atom_site_label_A
_geom_hbond_site_symmetry_A
_geom_hbond_distance_DH
_geom_hbond_distance_HA
_geom_hbond_distance_DA
_geom_hbond_angle_DHA
_geom_hbond_publ_flag
C7 H7A Cg1 7_545 0.97 2.76 3.503 133 yes

loop_
_geom_torsion_atom_site_label_1
_geom_torsion_atom_site_label_2
_geom_torsion_atom_site_label_3
_geom_torsion_atom_site_label_4
_geom_torsion
C8 O1 C7 C6 -178.9(2)
C7 O1 C8 C13 -177.0(2)
C7 O1 C8 C9 4.4(4)
C6 C1 C2 C3 0.2(5)
C4 C3 C2 C1 -1.1(5)
C2 C3 C4 C5 1.5(5)
C6 C5 C4 C3 -1.0(5)
C5 C6 C1 C2 0.3(4)
C7 C6 C1 C2 -179.5(3)
C1 C6 C5 C4 0.1(4)
C7 C6 C5 C4 179.8(3)
C1 C6 C7 O1 107.6(3)
C5 C6 C7 O1 -72.1(3)
O1 C8 C13 C12 -178.4(3)
C9 C8 C13 C12 0.3(4)
O1 C8 C9 C10 178.1(3)
C13 C8 C9 C10 -0.5(5)
C8 C9 C10 C11 -0.7(5)
C12 C11 C10 C9 2.0(5)
C14 C11 C10 C9 -179.4(3)
F1 C12 C11 C10 177.0(3)
C13 C12 C11 C10 -2.3(5)
F1 C12 C11 C14 -1.6(5)
C13 C12 C11 C14 179.1(3)
C8 C13 C12 F1 -178.1(3)
C8 C13 C12 C11 1.2(5)

loop_
_cod_related_entry_id
_cod_related_entry_database
_cod_related_entry_code
1 ChemSpider 9508574
